data_2218376
loop_
_publ_author_name
'Ma, Yi'
'Liu, Ya-Lun'

_publ_section_title
;
 Methyl 5-bromo-2-chloropyridine-3-carboxylate
;
_journal_coeditor_code CV2402
_journal_issue 6
_journal_name_full 'Acta Crystallographica Section E'
_journal_page_first o1072
_journal_paper_doi 10.1107/S1600536808013305
_journal_volume 64
_journal_year 2008
_chemical_formula_iupac 'C7 H5 Br Cl N O2'
_chemical_formula_moiety 'C7 H5 Br Cl N O2'
_chemical_formula_sum 'C7 H5 Br Cl N O2'
_chemical_formula_weight 250.48
_chemical_name_systematic
;
Methyl 5-bromo-2-chloropyridine-3-carboxylate
;
_space_group_IT_number 1
_symmetry_cell_setting triclinic
_symmetry_space_group_name_Hall 'P 1'
_symmetry_space_group_name_H-M 'P 1'
_atom_sites_solution_hydrogens geom
_atom_sites_solution_primary direct
_atom_sites_solution_secondary difmap
_audit_creation_method SHELXL-97
_cell_angle_alpha 96.89(2)
_cell_angle_beta 96.20(3)
_cell_angle_gamma 100.70(2)
_cell_formula_units_Z 2
_cell_length_a 3.978(2)
_cell_length_b 8.153(3)
_cell_length_c 14.040(2)
_cell_measurement_reflns_used 947
_cell_measurement_temperature 298(2)
_cell_measurement_theta_max 24.30
_cell_measurement_theta_min 2.63
_cell_volume 440.2(3)
_computing_cell_refinement 'SAINT (Bruker, 2001)'
_computing_data_collection 'SMART (Bruker, 2001)'
_computing_data_reduction 'SAINT (Bruker, 2001)'
_computing_molecular_graphics 'SHELXTL (Sheldrick, 2008)'
_computing_publication_material 'SHELXTL (Sheldrick, 2008) and local programs'
_computing_structure_refinement 'SHELXTL (Sheldrick, 2008)'
_computing_structure_solution 'SHELXTL (Sheldrick, 2008)'
_diffrn_ambient_temperature 298(2)
_diffrn_measured_fraction_theta_full 0.970
_diffrn_measured_fraction_theta_max 0.970
_diffrn_measurement_device_type 'Bruker SMART CCD area-detector'
_diffrn_measurement_method '\f and \w'
_diffrn_radiation_monochromator graphite
_diffrn_radiation_source 'fine-focus sealed tube'
_diffrn_radiation_type MoK\a
_diffrn_radiation_wavelength 0.71073
_diffrn_reflns_av_R_equivalents 0.0168
_diffrn_reflns_av_sigmaI/netI 0.0541
_diffrn_reflns_limit_h_max 3
_diffrn_reflns_limit_h_min -4
_diffrn_reflns_limit_k_max 9
_diffrn_reflns_limit_k_min -9
_diffrn_reflns_limit_l_max 16
_diffrn_reflns_limit_l_min -14
_diffrn_reflns_number 2186
_diffrn_reflns_theta_full 25.00
_diffrn_reflns_theta_max 25.00
_diffrn_reflns_theta_min 1.47
_diffrn_standards_decay_% 0
_diffrn_standards_number 0
_exptl_absorpt_coefficient_mu 4.929
_exptl_absorpt_correction_T_max 0.6385
_exptl_absorpt_correction_T_min 0.5060
_exptl_absorpt_correction_type multi-scan
_exptl_absorpt_process_details '(SADABS; Sheldrick, 2004)'
_exptl_crystal_colour colourless
_exptl_crystal_density_diffrn 1.890
_exptl_crystal_density_method 'not measured'
_exptl_crystal_description block
_exptl_crystal_F_000 244
_exptl_crystal_size_max 0.16
_exptl_crystal_size_mid 0.14
_exptl_crystal_size_min 0.10
_refine_diff_density_max 1.173
_refine_diff_density_min -0.904
_refine_ls_abs_structure_details 'Flack (1983); 70 Friedel pairs'
_refine_ls_abs_structure_Flack 0.01(2)
_refine_ls_extinction_method none
_refine_ls_goodness_of_fit_ref 1.090
_refine_ls_hydrogen_treatment constr
_refine_ls_matrix_type full
_refine_ls_number_parameters 217
_refine_ls_number_reflns 1818
_refine_ls_number_restraints 3
_refine_ls_restrained_S_all 1.089
_refine_ls_R_factor_all 0.0520
_refine_ls_R_factor_gt 0.0441
_refine_ls_shift/su_max 0.000
_refine_ls_shift/su_mean 0.000
_refine_ls_structure_factor_coef Fsqd
_refine_ls_weighting_details 'calc w=1/[\s^2^(Fo^2^)+(0.0806P)^2^] where P=(Fo^2^+2Fc^2^)/3'
_refine_ls_weighting_scheme calc
_refine_ls_wR_factor_gt 0.1138
_refine_ls_wR_factor_ref 0.1302
_reflns_number_gt 1564
_reflns_number_total 1818
_reflns_threshold_expression I>2\s(I)
_cod_data_source_file cv2402.cif
_cod_data_source_block I
_cod_depositor_comments
;
The following automatic conversions were performed:
'_symmetry_cell_setting' value 'Triclinic' changed to 'triclinic'
according to '/home/saulius/struct/CIF-dictionaries/cif_core.dic'
dictionary named 'cif_core.dic' version 2.4.1 from 2010-06-29.

Automatic conversion script
Id: cif_fix_enum 1527 2010-12-29 10:47:43Z saulius 

The following automatic conversions were performed:

'_symmetry_cell_setting' value 'Triclinic' changed to 'triclinic'
according to /home/saulius/struct/CIF-dictionaries/cif_core.dic
dictionary named 'cif_core.dic' version 2.4.1 from 2010-06-29.

Automatic conversion script
Id: cif_fix_values 1715 2011-07-08 13:25:40Z adriana 
;
_cod_database_code 2218376

loop_
_symmetry_equiv_pos_as_xyz
'x, y, z'

loop_
_atom_site_type_symbol
_atom_site_label
_atom_site_fract_x
_atom_site_fract_y
_atom_site_fract_z
_atom_site_U_iso_or_equiv
_atom_site_adp_type
_atom_site_calc_flag
_atom_site_refinement_flags
_atom_site_occupancy
Br Br1 0.3498(2) 0.81123(11) 0.74398(8) 0.0523(3) Uani d . 1
Br Br2 0.3533(3) 1.31291(12) -0.24715(8) 0.0530(3) Uani d . 1
Cl Cl1 0.8539(9) 0.7931(4) 0.3331(2) 0.0552(7) Uani d . 1
Cl Cl2 1.2578(8) 1.5050(4) 0.1624(2) 0.0555(7) Uani d . 1
O O1 1.083(3) 1.2390(10) 0.5287(6) 0.074(3) Uani d . 1
O O2 0.762(2) 1.1535(9) 0.3865(5) 0.0522(19) Uani d . 1
O O3 1.295(3) 1.8504(10) -0.0331(6) 0.080(3) Uani d . 1
O O4 1.116(2) 1.8360(9) 0.1109(5) 0.0529(19) Uani d . 1
N N1 0.579(3) 0.6646(10) 0.4701(7) 0.050(2) Uani d . 1
N N2 0.843(3) 1.3036(11) 0.0259(7) 0.053(2) Uani d . 1
C C1 0.703(3) 0.8099(12) 0.4449(7) 0.040(2) Uani d . 1
C C2 0.735(3) 0.9674(12) 0.5010(7) 0.037(2) Uani d . 1
C C3 0.627(3) 0.9656(12) 0.5894(7) 0.038(2) Uani d . 1
H H3A 0.6454 1.0663 0.6303 0.045 Uiso calc R 1
C C4 0.490(3) 0.8134(12) 0.6187(7) 0.042(2) Uani d . 1
C C5 0.464(3) 0.6665(14) 0.5574(8) 0.055(3) Uani d . 1
H H5A 0.3658 0.5650 0.5764 0.066 Uiso calc R 1
C C6 0.880(3) 1.1312(12) 0.4727(7) 0.043(2) Uani d . 1
C C7 0.885(3) 1.3097(13) 0.3515(8) 0.050(3) Uani d . 1
H H7A 0.7729 1.3062 0.2869 0.076 Uiso calc R 1
H H7B 1.1297 1.3255 0.3511 0.076 Uiso calc R 1
H H7C 0.8330 1.4015 0.3931 0.076 Uiso calc R 1
C C8 0.995(3) 1.4644(13) 0.0517(8) 0.042(2) Uani d . 1
C C9 0.973(3) 1.5908(12) -0.0031(7) 0.039(2) Uani d . 1
C C10 0.783(3) 1.5431(12) -0.0957(7) 0.042(2) Uani d . 1
H H10A 0.7706 1.6217 -0.1381 0.050 Uiso calc R 1
C C11 0.616(3) 1.3777(12) -0.1223(7) 0.040(2) Uani d . 1
C C12 0.647(3) 1.2631(13) -0.0611(8) 0.049(3) Uani d . 1
H H12A 0.5287 1.1523 -0.0800 0.059 Uiso calc R 1
C C13 1.144(3) 1.7723(13) 0.0234(7) 0.042(2) Uani d . 1
C C14 1.289(3) 2.0069(11) 0.1478(8) 0.047(3) Uani d . 1
H H14A 1.2448 2.0350 0.2130 0.071 Uiso calc R 1
H H14B 1.2055 2.0824 0.1079 0.071 Uiso calc R 1
H H14C 1.5334 2.0172 0.1470 0.071 Uiso calc R 1

loop_
_atom_site_aniso_label
_atom_site_aniso_U_11
_atom_site_aniso_U_22
_atom_site_aniso_U_33
_atom_site_aniso_U_12
_atom_site_aniso_U_13
_atom_site_aniso_U_23
Br1 0.0550(6) 0.0621(6) 0.0479(7) 0.0190(5) 0.0166(5) 0.0206(5)
Br2 0.0487(6) 0.0544(6) 0.0496(7) 0.0118(4) -0.0056(5) -0.0094(5)
Cl1 0.068(2) 0.0575(15) 0.0389(14) 0.0144(14) 0.0110(12) -0.0028(12)
Cl2 0.067(2) 0.0589(16) 0.0397(14) 0.0138(14) -0.0012(12) 0.0113(12)
O1 0.092(7) 0.049(4) 0.064(5) -0.012(5) -0.013(5) 0.010(4)
O2 0.058(5) 0.050(4) 0.047(4) 0.005(4) 0.004(4) 0.013(3)
O3 0.115(8) 0.056(5) 0.059(5) -0.019(5) 0.029(5) 0.005(4)
O4 0.073(6) 0.041(4) 0.042(4) 0.005(4) 0.014(4) -0.001(3)
N1 0.059(7) 0.034(5) 0.053(6) 0.009(4) -0.006(5) -0.001(4)
N2 0.066(7) 0.044(5) 0.048(6) 0.007(5) 0.012(5) 0.011(4)
C1 0.035(6) 0.041(6) 0.043(6) 0.006(4) 0.007(5) 0.003(5)
C2 0.033(6) 0.037(5) 0.040(5) 0.005(4) -0.002(4) 0.006(4)
C3 0.042(6) 0.041(5) 0.031(5) 0.011(4) 0.007(4) 0.006(4)
C4 0.039(6) 0.045(6) 0.043(6) 0.013(4) 0.002(4) 0.004(4)
C5 0.057(8) 0.047(6) 0.057(7) 0.005(5) -0.001(5) 0.010(5)
C6 0.043(7) 0.044(6) 0.035(5) 0.005(5) -0.001(4) -0.001(4)
C7 0.070(8) 0.037(6) 0.049(7) 0.005(5) 0.024(6) 0.019(5)
C8 0.049(7) 0.039(6) 0.041(6) 0.015(5) 0.015(5) 0.002(4)
C9 0.047(6) 0.038(5) 0.033(5) 0.006(5) 0.013(4) 0.006(4)
C10 0.051(7) 0.039(5) 0.037(5) 0.011(5) 0.012(4) 0.005(4)
C11 0.031(6) 0.045(6) 0.044(6) 0.004(4) 0.004(4) 0.005(4)
C12 0.049(7) 0.042(6) 0.052(6) 0.003(5) 0.009(5) -0.001(5)
C13 0.038(6) 0.049(6) 0.039(6) 0.007(5) 0.006(4) 0.011(4)
C14 0.060(7) 0.024(5) 0.051(7) 0.003(5) 0.000(5) -0.004(4)

loop_
_atom_type_symbol
_atom_type_description
_atom_type_scat_dispersion_real
_atom_type_scat_dispersion_imag
_atom_type_scat_source
C C 0.0033 0.0016 'International Tables Vol C Tables 4.2.6.8 and 6.1.1.4'
H H 0.0000 0.0000 'International Tables Vol C Tables 4.2.6.8 and 6.1.1.4'
N N 0.0061 0.0033 'International Tables Vol C Tables 4.2.6.8 and 6.1.1.4'
O O 0.0106 0.0060 'International Tables Vol C Tables 4.2.6.8 and 6.1.1.4'
Cl Cl 0.1484 0.1585 'International Tables Vol C Tables 4.2.6.8 and 6.1.1.4'
Br Br -0.2901 2.4595 'International Tables Vol C Tables 4.2.6.8 and 6.1.1.4'

loop_
_geom_angle_atom_site_label_1
_geom_angle_atom_site_label_2
_geom_angle_atom_site_label_3
_geom_angle
C6 O2 C7 119.8(8)
C13 O4 C14 119.5(9)
C1 N1 C5 117.0(9)
C8 N2 C12 116.7(9)
N1 C1 C2 125.8(9)
N1 C1 Cl1 113.3(8)
C2 C1 Cl1 120.9(7)
C3 C2 C1 116.1(8)
C3 C2 C6 118.3(9)
C1 C2 C6 125.6(9)
C2 C3 C4 120.0(9)
C2 C3 H3A 120.0
C4 C3 H3A 120.0
C5 C4 C3 119.2(10)
C5 C4 Br1 121.0(8)
C3 C4 Br1 119.8(7)
N1 C5 C4 122.0(10)
N1 C5 H5A 119.0
C4 C5 H5A 119.0
O1 C6 O2 123.3(9)
O1 C6 C2 121.6(9)
O2 C6 C2 115.0(8)
O2 C7 H7A 109.5
O2 C7 H7B 109.5
H7A C7 H7B 109.5
O2 C7 H7C 109.5
H7A C7 H7C 109.5
H7B C7 H7C 109.5
N2 C8 C9 125.6(11)
N2 C8 Cl2 114.0(8)
C9 C8 Cl2 120.4(8)
C8 C9 C10 116.4(9)
C8 C9 C13 126.8(9)
C10 C9 C13 116.7(8)
C11 C10 C9 118.6(8)
C11 C10 H10A 120.7
C9 C10 H10A 120.7
C12 C11 C10 120.1(9)
C12 C11 Br2 121.1(7)
C10 C11 Br2 118.8(7)
N2 C12 C11 122.5(9)
N2 C12 H12A 118.8
C11 C12 H12A 118.8
O3 C13 O4 124.2(9)
O3 C13 C9 121.9(9)
O4 C13 C9 114.0(8)
O4 C14 H14A 109.5
O4 C14 H14B 109.5
H14A C14 H14B 109.5
O4 C14 H14C 109.5
H14A C14 H14C 109.5
H14B C14 H14C 109.5

loop_
_geom_bond_atom_site_label_1
_geom_bond_atom_site_label_2
_geom_bond_distance
Br1 C4 1.902(11)
Br2 C11 1.902(10)
Cl1 C1 1.740(10)
Cl2 C8 1.736(12)
O1 C6 1.215(11)
O2 C6 1.296(11)
O2 C7 1.439(12)
O3 C13 1.215(11)
O4 C13 1.299(13)
O4 C14 1.441(12)
N1 C1 1.302(12)
N1 C5 1.351(15)
N2 C8 1.327(13)
N2 C12 1.346(14)
C1 C2 1.400(13)
C2 C3 1.357(13)
C2 C6 1.471(13)
C3 C4 1.389(14)
C3 H3A 0.9300
C4 C5 1.370(15)
C5 H5A 0.9300
C7 H7A 0.9600
C7 H7B 0.9600
C7 H7C 0.9600
C8 C9 1.368(14)
C9 C10 1.403(13)
C9 C13 1.494(14)
C10 C11 1.376(13)
C10 H10A 0.9300
C11 C12 1.357(13)
C12 H12A 0.9300
C14 H14A 0.9600
C14 H14B 0.9600
C14 H14C 0.9600

loop_
_geom_contact_atom_site_label_1
_geom_contact_atom_site_label_2
_geom_contact_distance
_geom_contact_site_symmetry_2
_geom_contact_publ_flag
Br1 O3 3.143(9) 1_446 yes
Br2 O1 3.162(9) 1_454 yes

loop_
_geom_torsion_atom_site_label_1
_geom_torsion_atom_site_label_2
_geom_torsion_atom_site_label_3
_geom_torsion_atom_site_label_4
_geom_torsion
C5 N1 C1 C2 1.3(16)
C5 N1 C1 Cl1 178.3(8)
N1 C1 C2 C3 0.5(16)
Cl1 C1 C2 C3 -176.3(7)
N1 C1 C2 C6 179.1(9)
Cl1 C1 C2 C6 2.4(15)
C1 C2 C3 C4 -1.0(14)
C6 C2 C3 C4 -179.8(10)
C2 C3 C4 C5 -0.1(15)
C2 C3 C4 Br1 178.4(8)
C1 N1 C5 C4 -2.5(16)
C3 C4 C5 N1 2.0(16)
Br1 C4 C5 N1 -176.5(8)
C7 O2 C6 O1 2.9(18)
C7 O2 C6 C2 179.6(10)
C3 C2 C6 O1 43.6(16)
C1 C2 C6 O1 -135.1(12)
C3 C2 C6 O2 -133.2(10)
C1 C2 C6 O2 48.2(15)
C12 N2 C8 C9 -0.8(17)
C12 N2 C8 Cl2 -177.4(8)
N2 C8 C9 C10 -2.7(16)
Cl2 C8 C9 C10 173.7(8)
N2 C8 C9 C13 -179.3(11)
Cl2 C8 C9 C13 -3.0(15)
C8 C9 C10 C11 4.3(14)
C13 C9 C10 C11 -178.7(9)
C9 C10 C11 C12 -2.6(15)
C9 C10 C11 Br2 179.2(8)
C8 N2 C12 C11 2.8(16)
C10 C11 C12 N2 -1.1(16)
Br2 C11 C12 N2 177.1(9)
C14 O4 C13 O3 -3.9(17)
C14 O4 C13 C9 175.8(10)
C8 C9 C13 O3 133.7(12)
C10 C9 C13 O3 -42.9(15)
C8 C9 C13 O4 -46.0(15)
C10 C9 C13 O4 137.4(10)

loop_
_cod_related_entry_id
_cod_related_entry_database
_cod_related_entry_code
1 ChemSpider 2044030
